data_1555565
loop_
_publ_author_name
'Crossley, Steven W. M.'
'Martinez, Ruben M.'
'Guevara-Zuluaga, Sebasti\'an'
'Shenvi, Ryan A.'

_publ_section_title
;
 Synthesis of the Privileged 8-Arylmenthol Class by Radical Arylation of
 Isopulegol.
;
_journal_issue 11
_journal_name_full 'Organic letters'
_journal_page_first 2620
_journal_page_last 2623
_journal_paper_doi 10.1021/acs.orglett.6b01047
_journal_volume 18
_journal_year 2016
_chemical_formula_moiety 'C21 H22 N2 O6'
_chemical_formula_sum 'C21 H22 N2 O6'
_chemical_formula_weight 398.40
_space_group_crystal_system triclinic
_space_group_IT_number 2
_space_group_name_Hall '-P 1'
_space_group_name_H-M_alt 'P -1'
_atom_sites_solution_hydrogens geom
_audit_creation_date 2016-02-03
_audit_creation_method
;
Olex2 1.2-beta
(compiled 2015.11.10 svn.r3248 for OlexSys, GUI svn.r5133)
;
_cell_angle_alpha 91.394(4)
_cell_angle_beta 99.881(4)
_cell_angle_gamma 90.214(4)
_cell_formula_units_Z 4
_cell_length_a 7.7666(5)
_cell_length_b 15.5767(6)
_cell_length_c 16.2634(6)
_cell_measurement_reflns_used 1480
_cell_measurement_temperature 100.0
_cell_measurement_theta_max 66.52
_cell_measurement_theta_min 5.68
_cell_volume 1937.69(16)
_computing_cell_refinement 'SAINT v8.34A (Bruker, 2013)'
_computing_data_collection 'APEX2 v2013.10-0 (Bruker, 2013)'
_computing_data_reduction 'SAINT v8.34A (Bruker, 2013)'
_computing_molecular_graphics 'Olex2 (Dolomanov et al., 2009)'
_computing_publication_material 'Olex2 (Dolomanov et al., 2009)'
_computing_structure_refinement 'XL (Sheldrick, 2008)'
_computing_structure_solution 'XT (Sheldrick, 2008)'
_diffrn_ambient_temperature 100.0
_diffrn_detector 'Bruker APEX-II CCD'
_diffrn_detector_area_resol_mean 7.9
_diffrn_detector_type 'CCD Area Detector'
_diffrn_measured_fraction_theta_full 0.998
_diffrn_measured_fraction_theta_max 0.991
_diffrn_measurement_device 'Kappa Four-Circle Diffractometer'
_diffrn_measurement_device_type 'Bruker APEX-II CCD'
_diffrn_measurement_method '\f and \w scans'
_diffrn_radiation_monochromator 'Double Bounce Multilayer Mirrors'
_diffrn_radiation_probe x-ray
_diffrn_radiation_type CuK\a
_diffrn_radiation_wavelength 1.54178
_diffrn_reflns_av_unetI/netI 0.0321
_diffrn_reflns_Laue_measured_fraction_full 0.998
_diffrn_reflns_Laue_measured_fraction_max 0.991
_diffrn_reflns_limit_h_max 9
_diffrn_reflns_limit_h_min -9
_diffrn_reflns_limit_k_max 18
_diffrn_reflns_limit_k_min -18
_diffrn_reflns_limit_l_max 19
_diffrn_reflns_limit_l_min -19
_diffrn_reflns_number 18445
_diffrn_reflns_point_group_measured_fraction_full 0.998
_diffrn_reflns_point_group_measured_fraction_max 0.991
_diffrn_reflns_theta_full 67.500
_diffrn_reflns_theta_max 68.484
_diffrn_reflns_theta_min 2.759
_diffrn_source 'Micro Focus Rotating Anode'
_diffrn_source_type 'Bruker FR-591'
_diffrn_standards_number 0
_exptl_absorpt_coefficient_mu 0.841
_exptl_absorpt_correction_T_max 0.850
_exptl_absorpt_correction_T_min 0.762
_exptl_absorpt_correction_type multi-scan
_exptl_absorpt_process_details
;
 TWINABS-2012/1 (Bruker,2012) was used for absorption correction.
 
For component 1:
 wR2(int) was 0.0870 before and 0.0326 after correction.
 The Ratio of minimum to maximum transmission not present.
 The \l/2 correction factor is Not present
 
For component 2:
 wR2(int) was 0.1120 before and 0.0347 after correction.
 The Ratio of minimum to maximum transmission is 0.92.
 The \l/2 correction factor is Not present

Final HKLF 4 output contains 49200 reflections, Rint = 0.0352
 (28809 with I > 3sig(I), Rint = 0.0300)
;
_exptl_crystal_colour colourless
_exptl_crystal_colour_primary colourless
_exptl_crystal_density_diffrn 1.366
_exptl_crystal_description needle
_exptl_crystal_F_000 840
_exptl_crystal_size_max 0.22
_exptl_crystal_size_mid 0.04
_exptl_crystal_size_min 0.04
_refine_diff_density_max 0.227
_refine_diff_density_min -0.184
_refine_diff_density_rms 0.047
_refine_ls_extinction_coef 0.0017(2)
_refine_ls_extinction_expression Fc^*^=kFc[1+0.001xFc^2^\l^3^/sin(2\q)]^-1/4^
_refine_ls_extinction_method 'SHELXL-2014/7 (Sheldrick 2014'
_refine_ls_goodness_of_fit_ref 1.051
_refine_ls_hydrogen_treatment constr
_refine_ls_matrix_type full
_refine_ls_number_parameters 527
_refine_ls_number_reflns 18445
_refine_ls_number_restraints 0
_refine_ls_restrained_S_all 1.051
_refine_ls_R_factor_all 0.0489
_refine_ls_R_factor_gt 0.0412
_refine_ls_shift/su_max 0.001
_refine_ls_shift/su_mean 0.000
_refine_ls_structure_factor_coef Fsqd
_refine_ls_weighting_details 'w=1/[\s^2^(Fo^2^)+(0.0490P)^2^+0.6726P] where P=(Fo^2^+2Fc^2^)/3'
_refine_ls_weighting_scheme calc
_refine_ls_wR_factor_gt 0.1013
_refine_ls_wR_factor_ref 0.1049
_reflns_Friedel_coverage 0.000
_reflns_number_gt 16099
_reflns_number_total 18445
_reflns_threshold_expression 'I > 2\s(I)'
_cod_data_source_file ol6b01047_si_002.cif
_cod_data_source_block twin4_a
_cod_depositor_comments
;
The following automatic conversions were performed:

data item '_diffrn_radiation_probe' value 'X-ray' was changed to
'x-ray' in accordance with the
/home/saulius/struct/COD-crude-data/automatic-downloads/DataCite-retrospective/ACS/depositions/lib/dictionaries/cif_core.dic
dictionary named 'cif_core.dic' version 2.4.2 last updated on
2011-04-26.

Automatic conversion script
Id: cif_fix_values 6909 2019-04-08 15:41:33Z antanas 
;
_cod_database_code 1555565
_shelx_space_group_comment
;
The symmetry employed for this shelxl refinement is uniquely defined
by the following loop, which should always be used as a source of
symmetry information in preference to the above space-group names.
They are only intended as comments.
;
_olex2_refinement_description
;
1. Twinned data refinement
 Scales: 0.5869(8) 0.4131(8)
2. Fixed Uiso
 At 1.2 times of:
  All C(H) groups, All C(H,H) groups
 At 1.5 times of:
  All C(H,H,H) groups
3.a Ternary CH refined with riding coordinates:
 C7(H7), C9(H9), C14(H14), C7'(H7'), C9'(H9'), C14'(H14')
3.b Secondary CH2 refined with riding coordinates:
 C10(H10A,H10B), C11(H11A,H11B), C12(H12A,H12B), C13(H13A,H13B), C10'(H10C,
 H10D), C11'(H11C,H11D), C12'(H12C,H12D), C13'(H13C,H13D)
3.c Aromatic/amide H refined with riding coordinates:
 C1(H1), C2(H2), C3(H3), C4(H4), C5(H5), C17(H17), C19(H19), C21(H21),
 C1'(H1'), C2'(H2'), C3'(H3'), C4'(H4'), C5'(H5'), C17'(H17'), C19'(H19'),
 C21'(H21')
3.d Idealised Me refined as rotating group:
 C8(H8A,H8B,H8C), C8'(H8'A,H8'B,H8'C)
;
_shelx_shelxl_version_number 2014/7
_olex2_submission_special_instructions 'No special instructions were received'

loop_
_space_group_symop_operation_xyz
'x, y, z'
'-x, -y, -z'

loop_
_atom_site_label
_atom_site_type_symbol
_atom_site_fract_x
_atom_site_fract_y
_atom_site_fract_z
_atom_site_U_iso_or_equiv
_atom_site_adp_type
_atom_site_occupancy
_atom_site_site_symmetry_order
_atom_site_calc_flag
_atom_site_refinement_flags_posn
O1 O 0.5642(2) 0.75191(8) 0.78827(7) 0.0183(3) Uani 1 1 d .
O2 O 0.5453(2) 0.87511(9) 0.86215(8) 0.0262(4) Uani 1 1 d .
O3 O 0.5017(2) 0.75279(9) 0.48941(9) 0.0273(4) Uani 1 1 d .
O4 O 0.3922(2) 0.86331(10) 0.42034(8) 0.0269(4) Uani 1 1 d .
O5 O 0.2169(2) 1.11013(10) 0.56882(9) 0.0325(4) Uani 1 1 d .
O6 O 0.3105(2) 1.12459(9) 0.70172(8) 0.0275(4) Uani 1 1 d .
N1 N 0.4443(2) 0.82604(11) 0.48573(10) 0.0222(4) Uani 1 1 d .
N2 N 0.2913(3) 1.08351(11) 0.63559(10) 0.0227(4) Uani 1 1 d .
C1 C 0.2878(3) 0.43558(14) 0.79642(14) 0.0271(5) Uani 1 1 d .
H1 H 0.2514 0.4425 0.8490 0.033 Uiso 1 1 calc R
C2 C 0.2805(3) 0.35462(14) 0.75767(15) 0.0322(6) Uani 1 1 d .
H2 H 0.2408 0.3067 0.7845 0.039 Uiso 1 1 calc R
C3 C 0.3305(3) 0.34312(15) 0.68050(15) 0.0336(6) Uani 1 1 d .
H3 H 0.3246 0.2878 0.6542 0.040 Uiso 1 1 calc R
C4 C 0.3892(3) 0.41316(15) 0.64223(14) 0.0309(6) Uani 1 1 d .
H4 H 0.4240 0.4061 0.5893 0.037 Uiso 1 1 calc R
C5 C 0.3973(3) 0.49382(14) 0.68095(13) 0.0257(5) Uani 1 1 d .
H5 H 0.4374 0.5414 0.6538 0.031 Uiso 1 1 calc R
C6 C 0.3479(3) 0.50662(13) 0.75867(12) 0.0212(5) Uani 1 1 d .
C7 C 0.3693(3) 0.59593(13) 0.79966(12) 0.0208(5) Uani 1 1 d .
H7 H 0.3451 0.6379 0.7536 0.025 Uiso 1 1 calc R
C8 C 0.2387(3) 0.61459(15) 0.85792(15) 0.0319(6) Uani 1 1 d .
H8A H 0.2595 0.5757 0.9050 0.048 Uiso 1 1 calc GR
H8B H 0.1195 0.6059 0.8273 0.048 Uiso 1 1 calc GR
H8C H 0.2532 0.6742 0.8789 0.048 Uiso 1 1 calc GR
C9 C 0.5622(3) 0.61001(12) 0.84142(11) 0.0168(4) Uani 1 1 d .
H9 H 0.6358 0.5917 0.7994 0.020 Uiso 1 1 calc R
C10 C 0.6178(3) 0.55559(13) 0.91845(12) 0.0218(5) Uani 1 1 d .
H10A H 0.5490 0.5726 0.9620 0.026 Uiso 1 1 calc R
H10B H 0.5921 0.4944 0.9033 0.026 Uiso 1 1 calc R
C11 C 0.8120(3) 0.56627(13) 0.95348(12) 0.0239(5) Uani 1 1 d .
H11A H 0.8418 0.5320 1.0044 0.029 Uiso 1 1 calc R
H11B H 0.8814 0.5444 0.9119 0.029 Uiso 1 1 calc R
C12 C 0.8586(3) 0.65990(14) 0.97468(13) 0.0277(5) Uani 1 1 d .
H12A H 0.9865 0.6657 0.9931 0.033 Uiso 1 1 calc R
H12B H 0.8007 0.6797 1.0213 0.033 Uiso 1 1 calc R
C13 C 0.8016(3) 0.71603(13) 0.89932(12) 0.0229(5) Uani 1 1 d .
H13A H 0.8248 0.7771 0.9159 0.027 Uiso 1 1 calc R
H13B H 0.8708 0.7012 0.8553 0.027 Uiso 1 1 calc R
C14 C 0.6087(3) 0.70360(12) 0.86489(11) 0.0179(4) Uani 1 1 d .
H14 H 0.5378 0.7248 0.9070 0.021 Uiso 1 1 calc R
C15 C 0.5373(3) 0.83604(13) 0.79664(12) 0.0183(4) Uani 1 1 d .
C16 C 0.4866(3) 0.87641(12) 0.71367(12) 0.0179(4) Uani 1 1 d .
C17 C 0.4966(3) 0.83205(13) 0.63927(12) 0.0186(4) Uani 1 1 d .
H17 H 0.5426 0.7756 0.6394 0.022 Uiso 1 1 calc R
C18 C 0.4377(3) 0.87259(13) 0.56523(11) 0.0191(4) Uani 1 1 d .
C19 C 0.3674(3) 0.95396(13) 0.56168(12) 0.0203(5) Uani 1 1 d .
H19 H 0.3234 0.9795 0.5099 0.024 Uiso 1 1 calc R
C20 C 0.3640(3) 0.99638(13) 0.63679(12) 0.0197(4) Uani 1 1 d .
C21 C 0.4232(3) 0.95958(13) 0.71268(12) 0.0190(4) Uani 1 1 d .
H21 H 0.4206 0.9907 0.7634 0.023 Uiso 1 1 calc R
O1' O 0.19751(19) 0.74829(8) 0.21946(7) 0.0179(3) Uani 1 1 d .
O2' O 0.1407(2) 0.62174(9) 0.14933(8) 0.0265(4) Uani 1 1 d .
O3' O 0.1090(2) 0.76624(9) 0.50822(8) 0.0262(4) Uani 1 1 d .
O4' O 0.1915(3) 0.65752(10) 0.58621(9) 0.0357(4) Uani 1 1 d .
O5' O 0.1833(3) 0.37556(10) 0.45213(9) 0.0368(4) Uani 1 1 d .
O6' O 0.1692(3) 0.36532(10) 0.31841(10) 0.0455(5) Uani 1 1 d .
N1' N 0.1516(3) 0.69099(12) 0.51807(10) 0.0243(4) Uani 1 1 d .
N2' N 0.1730(3) 0.40665(11) 0.38326(11) 0.0273(4) Uani 1 1 d .
C1' C -0.0706(3) 1.06300(13) 0.18252(13) 0.0240(5) Uani 1 1 d .
H1' H -0.1179 1.0553 0.1249 0.029 Uiso 1 1 calc R
C2' C -0.0701(3) 1.14438(14) 0.21983(15) 0.0310(6) Uani 1 1 d .
H2' H -0.1150 1.1918 0.1874 0.037 Uiso 1 1 calc R
C3' C -0.0051(3) 1.15656(15) 0.30349(15) 0.0332(6) Uani 1 1 d .
H3' H -0.0065 1.2120 0.3291 0.040 Uiso 1 1 calc R
C4' C 0.0625(3) 1.08730(15) 0.35012(14) 0.0310(6) Uani 1 1 d .
H4' H 0.1081 1.0952 0.4079 0.037 Uiso 1 1 calc R
C5' C 0.0635(3) 1.00670(14) 0.31259(12) 0.0231(5) Uani 1 1 d .
H5' H 0.1105 0.9598 0.3451 0.028 Uiso 1 1 calc R
C6' C -0.0031(3) 0.99284(13) 0.22800(12) 0.0178(4) Uani 1 1 d .
C7' C 0.0009(3) 0.90313(12) 0.18989(12) 0.0169(4) Uani 1 1 d .
H7' H -0.0017 0.8624 0.2363 0.020 Uiso 1 1 calc R
C8' C -0.1596(3) 0.88163(14) 0.12367(13) 0.0235(5) Uani 1 1 d .
H8'A H -0.1650 0.9212 0.0774 0.035 Uiso 1 1 calc GR
H8'B H -0.2655 0.8874 0.1485 0.035 Uiso 1 1 calc GR
H8'C H -0.1510 0.8225 0.1027 0.035 Uiso 1 1 calc GR
C9' C 0.1754(3) 0.88740(12) 0.15833(11) 0.0158(4) Uani 1 1 d .
H9' H 0.2720 0.9080 0.2033 0.019 Uiso 1 1 calc R
C10' C 0.1904(3) 0.93666(13) 0.07929(12) 0.0194(4) Uani 1 1 d .
H10C H 0.0943 0.9184 0.0340 0.023 Uiso 1 1 calc R
H10D H 0.1771 0.9988 0.0904 0.023 Uiso 1 1 calc R
C11' C 0.3651(3) 0.92155(13) 0.05057(12) 0.0201(5) Uani 1 1 d .
H11C H 0.3661 0.9515 -0.0024 0.024 Uiso 1 1 calc R
H11D H 0.4607 0.9459 0.0930 0.024 Uiso 1 1 calc R
C12' C 0.3963(3) 0.82611(13) 0.03750(12) 0.0221(5) Uani 1 1 d .
H12C H 0.5139 0.8179 0.0230 0.027 Uiso 1 1 calc R
H12D H 0.3091 0.8033 -0.0097 0.027 Uiso 1 1 calc R
C13' C 0.3823(3) 0.77638(13) 0.11613(12) 0.0206(5) Uani 1 1 d .
H13C H 0.3960 0.7142 0.1052 0.025 Uiso 1 1 calc R
H13D H 0.4768 0.7950 0.1621 0.025 Uiso 1 1 calc R
C14' C 0.2062(3) 0.79251(12) 0.14147(11) 0.0165(4) Uani 1 1 d .
H14' H 0.1115 0.7700 0.0965 0.020 Uiso 1 1 calc R
C15' C 0.1646(3) 0.66402(13) 0.21329(12) 0.0195(4) Uani 1 1 d .
C16' C 0.1606(3) 0.62671(13) 0.29684(12) 0.0188(4) Uani 1 1 d .
C17' C 0.1562(3) 0.67768(13) 0.36794(12) 0.0206(5) Uani 1 1 d .
H17' H 0.1529 0.7385 0.3652 0.025 Uiso 1 1 calc R
C18' C 0.1568(3) 0.63719(14) 0.44255(12) 0.0213(5) Uani 1 1 d .
C19' C 0.1646(3) 0.54938(13) 0.45063(12) 0.0222(5) Uani 1 1 d .
H19' H 0.1698 0.5233 0.5032 0.027 Uiso 1 1 calc R
C20' C 0.1646(3) 0.50123(13) 0.37797(12) 0.0212(5) Uani 1 1 d .
C21' C 0.1602(3) 0.53776(13) 0.30143(12) 0.0201(5) Uani 1 1 d .
H21' H 0.1569 0.5027 0.2525 0.024 Uiso 1 1 calc R

loop_
_atom_site_aniso_label
_atom_site_aniso_U_11
_atom_site_aniso_U_22
_atom_site_aniso_U_33
_atom_site_aniso_U_23
_atom_site_aniso_U_13
_atom_site_aniso_U_12
O1 0.0257(8) 0.0129(7) 0.0167(6) 0.0012(5) 0.0041(6) 0.0004(6)
O2 0.0419(10) 0.0167(7) 0.0204(7) -0.0013(6) 0.0063(7) 0.0025(7)
O3 0.0342(10) 0.0214(8) 0.0271(7) -0.0022(6) 0.0076(7) 0.0069(7)
O4 0.0344(10) 0.0275(8) 0.0193(7) 0.0034(6) 0.0054(7) -0.0010(8)
O5 0.0390(11) 0.0271(9) 0.0293(8) 0.0066(6) -0.0010(8) 0.0117(8)
O6 0.0395(10) 0.0191(8) 0.0263(7) -0.0002(6) 0.0122(7) 0.0045(7)
N1 0.0236(10) 0.0235(10) 0.0205(9) -0.0009(7) 0.0066(8) -0.0008(8)
N2 0.0254(11) 0.0176(9) 0.0266(9) 0.0025(7) 0.0079(8) 0.0023(8)
C1 0.0212(13) 0.0219(12) 0.0378(12) 0.0038(9) 0.0038(10) -0.0006(10)
C2 0.0216(13) 0.0162(11) 0.0555(15) 0.0040(10) -0.0026(11) -0.0037(10)
C3 0.0250(13) 0.0204(12) 0.0504(14) -0.0088(10) -0.0065(11) 0.0007(11)
C4 0.0302(14) 0.0280(13) 0.0313(12) -0.0049(9) -0.0033(10) 0.0061(11)
C5 0.0228(12) 0.0207(11) 0.0308(11) 0.0006(9) -0.0031(10) 0.0016(10)
C6 0.0124(11) 0.0180(10) 0.0308(11) 0.0007(8) -0.0031(9) 0.0013(9)
C7 0.0195(12) 0.0140(10) 0.0283(10) 0.0023(8) 0.0024(9) 0.0019(9)
C8 0.0233(14) 0.0261(13) 0.0483(14) -0.0027(10) 0.0119(11) 0.0016(11)
C9 0.0191(12) 0.0144(10) 0.0179(9) -0.0002(7) 0.0061(8) 0.0008(9)
C10 0.0265(13) 0.0170(10) 0.0225(10) 0.0043(8) 0.0053(9) 0.0027(9)
C11 0.0294(13) 0.0205(11) 0.0199(10) 0.0020(8) -0.0013(9) 0.0048(10)
C12 0.0308(14) 0.0244(12) 0.0243(10) -0.0037(8) -0.0046(10) 0.0025(10)
C13 0.0252(13) 0.0165(10) 0.0254(10) -0.0030(8) 0.0007(9) -0.0021(9)
C14 0.0246(12) 0.0151(10) 0.0146(9) 0.0034(7) 0.0047(8) 0.0024(9)
C15 0.0207(12) 0.0135(10) 0.0215(10) -0.0004(8) 0.0059(8) -0.0015(9)
C16 0.0184(11) 0.0144(10) 0.0219(10) 0.0000(8) 0.0062(8) -0.0036(9)
C17 0.0192(12) 0.0134(10) 0.0245(10) 0.0007(8) 0.0075(9) -0.0015(9)
C18 0.0201(12) 0.0192(11) 0.0186(9) -0.0015(8) 0.0054(8) -0.0030(9)
C19 0.0189(12) 0.0219(11) 0.0204(10) 0.0035(8) 0.0037(9) -0.0027(9)
C20 0.0195(12) 0.0151(10) 0.0261(10) 0.0028(8) 0.0077(9) -0.0013(9)
C21 0.0202(12) 0.0176(10) 0.0205(10) -0.0011(8) 0.0078(8) -0.0029(9)
O1' 0.0233(8) 0.0137(7) 0.0166(6) 0.0003(5) 0.0033(6) 0.0006(6)
O2' 0.0404(10) 0.0191(8) 0.0190(7) -0.0029(6) 0.0028(7) -0.0014(7)
O3' 0.0319(10) 0.0212(8) 0.0267(7) -0.0025(6) 0.0088(7) 0.0030(7)
O4' 0.0520(12) 0.0348(10) 0.0195(7) 0.0024(6) 0.0034(8) 0.0104(9)
O5' 0.0537(12) 0.0236(9) 0.0316(8) 0.0087(7) 0.0023(8) -0.0034(8)
O6' 0.0865(16) 0.0185(8) 0.0385(9) -0.0041(7) 0.0317(10) -0.0064(9)
N1' 0.0262(11) 0.0260(10) 0.0206(9) -0.0016(7) 0.0041(8) 0.0026(9)
N2' 0.0326(12) 0.0187(9) 0.0330(10) 0.0013(8) 0.0119(9) -0.0026(9)
C1' 0.0282(13) 0.0220(11) 0.0248(10) 0.0034(8) 0.0121(10) 0.0036(10)
C2' 0.0363(15) 0.0169(11) 0.0458(13) 0.0063(9) 0.0229(12) 0.0041(10)
C3' 0.0358(15) 0.0213(12) 0.0475(14) -0.0116(10) 0.0231(12) -0.0082(11)
C4' 0.0272(14) 0.0349(13) 0.0307(11) -0.0134(10) 0.0068(10) -0.0056(11)
C5' 0.0208(12) 0.0247(12) 0.0240(10) -0.0014(8) 0.0043(9) 0.0009(10)
C6' 0.0141(11) 0.0175(10) 0.0231(10) -0.0016(8) 0.0070(8) 0.0003(9)
C7' 0.0168(11) 0.0150(10) 0.0196(9) 0.0012(7) 0.0048(8) 0.0008(9)
C8' 0.0165(12) 0.0247(12) 0.0296(11) -0.0053(9) 0.0056(9) -0.0014(10)
C9' 0.0154(11) 0.0163(10) 0.0151(9) -0.0012(7) 0.0010(8) -0.0004(8)
C10' 0.0196(12) 0.0187(10) 0.0207(10) 0.0030(8) 0.0049(9) 0.0000(9)
C11' 0.0197(12) 0.0238(11) 0.0176(9) 0.0017(8) 0.0057(9) -0.0020(9)
C12' 0.0195(12) 0.0261(11) 0.0218(10) -0.0041(8) 0.0072(9) -0.0016(9)
C13' 0.0217(12) 0.0174(10) 0.0229(10) -0.0028(8) 0.0044(9) 0.0022(9)
C14' 0.0193(11) 0.0168(10) 0.0130(9) 0.0016(7) 0.0019(8) 0.0004(9)
C15' 0.0195(12) 0.0154(10) 0.0229(10) -0.0003(8) 0.0022(9) 0.0005(9)
C16' 0.0159(11) 0.0192(11) 0.0209(10) -0.0014(8) 0.0020(8) 0.0002(9)
C17' 0.0191(12) 0.0180(10) 0.0243(10) -0.0002(8) 0.0026(9) 0.0019(9)
C18' 0.0199(12) 0.0227(11) 0.0210(10) -0.0035(8) 0.0037(9) 0.0013(9)
C19' 0.0221(12) 0.0240(11) 0.0211(10) 0.0036(8) 0.0052(9) -0.0010(10)
C20' 0.0193(12) 0.0181(10) 0.0268(10) 0.0009(8) 0.0056(9) -0.0013(9)
C21' 0.0193(12) 0.0182(10) 0.0225(10) -0.0024(8) 0.0034(9) -0.0008(9)

loop_
_atom_type_symbol
_atom_type_description
_atom_type_scat_dispersion_real
_atom_type_scat_dispersion_imag
_atom_type_scat_source
C C 0.0181 0.0091 'International Tables Vol C Tables 4.2.6.8 and 6.1.1.4'
H H 0.0000 0.0000 'International Tables Vol C Tables 4.2.6.8 and 6.1.1.4'
N N 0.0311 0.0180 'International Tables Vol C Tables 4.2.6.8 and 6.1.1.4'
O O 0.0492 0.0322 'International Tables Vol C Tables 4.2.6.8 and 6.1.1.4'

loop_
_geom_angle_atom_site_label_1
_geom_angle_atom_site_label_2
_geom_angle_atom_site_label_3
_geom_angle
C15 O1 C14 117.18(14)
O3 N1 O4 124.48(16)
O3 N1 C18 117.60(16)
O4 N1 C18 117.92(17)
O5 N2 O6 124.49(18)
O5 N2 C20 117.96(16)
O6 N2 C20 117.56(16)
C2 C1 H1 119.7
C2 C1 C6 120.6(2)
C6 C1 H1 119.7
C1 C2 H2 119.6
C3 C2 C1 120.7(2)
C3 C2 H2 119.6
C2 C3 H3 120.4
C4 C3 C2 119.1(2)
C4 C3 H3 120.4
C3 C4 H4 119.9
C3 C4 C5 120.2(2)
C5 C4 H4 119.9
C4 C5 H5 119.2
C4 C5 C6 121.5(2)
C6 C5 H5 119.2
C1 C6 C7 123.43(19)
C5 C6 C1 117.79(19)
C5 C6 C7 118.72(19)
C6 C7 H7 106.6
C6 C7 C8 113.43(18)
C6 C7 C9 109.35(17)
C8 C7 H7 106.6
C8 C7 C9 113.68(17)
C9 C7 H7 106.6
C7 C8 H8A 109.5
C7 C8 H8B 109.5
C7 C8 H8C 109.5
H8A C8 H8B 109.5
H8A C8 H8C 109.5
H8B C8 H8C 109.5
C7 C9 H9 106.8
C10 C9 C7 113.67(17)
C10 C9 H9 106.8
C14 C9 C7 113.61(17)
C14 C9 H9 106.8
C14 C9 C10 108.64(15)
C9 C10 H10A 109.2
C9 C10 H10B 109.2
H10A C10 H10B 107.9
C11 C10 C9 111.84(18)
C11 C10 H10A 109.2
C11 C10 H10B 109.2
C10 C11 H11A 109.4
C10 C11 H11B 109.4
H11A C11 H11B 108.0
C12 C11 C10 111.04(18)
C12 C11 H11A 109.4
C12 C11 H11B 109.4
C11 C12 H12A 109.4
C11 C12 H12B 109.4
C11 C12 C13 111.02(16)
H12A C12 H12B 108.0
C13 C12 H12A 109.4
C13 C12 H12B 109.4
C12 C13 H13A 109.4
C12 C13 H13B 109.4
H13A C13 H13B 108.0
C14 C13 C12 111.10(18)
C14 C13 H13A 109.4
C14 C13 H13B 109.4
O1 C14 C9 106.55(14)
O1 C14 C13 109.07(16)
O1 C14 H14 109.7
C9 C14 H14 109.7
C13 C14 C9 112.21(17)
C13 C14 H14 109.7
O1 C15 C16 111.38(15)
O2 C15 O1 125.29(18)
O2 C15 C16 123.27(19)
C17 C16 C15 121.86(18)
C21 C16 C15 117.63(17)
C21 C16 C17 120.48(18)
C16 C17 H17 121.0
C18 C17 C16 117.99(19)
C18 C17 H17 121.0
C17 C18 N1 118.79(18)
C19 C18 N1 117.99(17)
C19 C18 C17 123.20(18)
C18 C19 H19 121.6
C20 C19 C18 116.86(18)
C20 C19 H19 121.6
C19 C20 N2 118.49(18)
C19 C20 C21 122.48(19)
C21 C20 N2 119.03(17)
C16 C21 H21 120.5
C20 C21 C16 118.92(18)
C20 C21 H21 120.5
C15' O1' C14' 116.88(14)
O3' N1' O4' 124.63(17)
O3' N1' C18' 117.53(16)
O4' N1' C18' 117.83(18)
O5' N2' C20' 117.82(17)
O6' N2' O5' 124.69(19)
O6' N2' C20' 117.49(17)
C2' C1' H1' 119.4
C6' C1' H1' 119.4
C6' C1' C2' 121.1(2)
C1' C2' H2' 119.8
C3' C2' C1' 120.3(2)
C3' C2' H2' 119.8
C2' C3' H3' 120.3
C2' C3' C4' 119.5(2)
C4' C3' H3' 120.3
C3' C4' H4' 120.0
C5' C4' C3' 120.0(2)
C5' C4' H4' 120.0
C4' C5' H5' 119.3
C4' C5' C6' 121.4(2)
C6' C5' H5' 119.3
C1' C6' C5' 117.61(19)
C1' C6' C7' 123.04(17)
C5' C6' C7' 119.35(18)
C6' C7' H7' 106.4
C6' C7' C8' 113.38(17)
C6' C7' C9' 110.83(17)
C8' C7' H7' 106.4
C8' C7' C9' 112.95(15)
C9' C7' H7' 106.4
C7' C8' H8'A 109.5
C7' C8' H8'B 109.5
C7' C8' H8'C 109.5
H8'A C8' H8'B 109.5
H8'A C8' H8'C 109.5
H8'B C8' H8'C 109.5
C7' C9' H9' 107.5
C10' C9' C7' 113.24(17)
C10' C9' H9' 107.5
C14' C9' C7' 112.40(16)
C14' C9' H9' 107.5
C14' C9' C10' 108.38(15)
C9' C10' H10C 109.2
C9' C10' H10D 109.2
H10C C10' H10D 107.9
C11' C10' C9' 112.19(17)
C11' C10' H10C 109.2
C11' C10' H10D 109.2
C10' C11' H11C 109.4
C10' C11' H11D 109.4
H11C C11' H11D 108.0
C12' C11' C10' 111.09(17)
C12' C11' H11C 109.4
C12' C11' H11D 109.4
C11' C12' H12C 109.4
C11' C12' H12D 109.4
C11' C12' C13' 111.10(16)
H12C C12' H12D 108.0
C13' C12' H12C 109.4
C13' C12' H12D 109.4
C12' C13' H13C 109.7
C12' C13' H13D 109.7
H13C C13' H13D 108.2
C14' C13' C12' 109.78(17)
C14' C13' H13C 109.7
C14' C13' H13D 109.7
O1' C14' C9' 106.63(14)
O1' C14' C13' 109.41(16)
O1' C14' H14' 109.4
C9' C14' H14' 109.4
C13' C14' C9' 112.50(17)
C13' C14' H14' 109.4
O1' C15' C16' 111.60(15)
O2' C15' O1' 125.40(18)
O2' C15' C16' 122.99(18)
C17' C16' C15' 122.37(18)
C21' C16' C15' 117.35(17)
C21' C16' C17' 120.28(18)
C16' C17' H17' 121.0
C18' C17' C16' 118.02(19)
C18' C17' H17' 121.0
C17' C18' N1' 118.20(18)
C19' C18' N1' 118.21(18)
C19' C18' C17' 123.58(18)
C18' C19' H19' 121.8
C18' C19' C20' 116.34(19)
C20' C19' H19' 121.8
C19' C20' N2' 118.48(18)
C21' C20' N2' 118.76(17)
C21' C20' C19' 122.8(2)
C16' C21' H21' 120.5
C20' C21' C16' 118.92(18)
C20' C21' H21' 120.5

loop_
_geom_bond_atom_site_label_1
_geom_bond_atom_site_label_2
_geom_bond_distance
O1 C14 1.462(2)
O1 C15 1.335(2)
O2 C15 1.206(2)
O3 N1 1.225(2)
O4 N1 1.231(2)
O5 N2 1.222(2)
O6 N2 1.224(2)
N1 C18 1.476(2)
N2 C20 1.471(3)
C1 H1 0.9500
C1 C2 1.393(3)
C1 C6 1.395(3)
C2 H2 0.9500
C2 C3 1.384(4)
C3 H3 0.9500
C3 C4 1.383(3)
C4 H4 0.9500
C4 C5 1.388(3)
C5 H5 0.9500
C5 C6 1.393(3)
C6 C7 1.524(3)
C7 H7 1.0000
C7 C8 1.527(3)
C7 C9 1.548(3)
C8 H8A 0.9800
C8 H8B 0.9800
C8 H8C 0.9800
C9 H9 1.0000
C9 C10 1.531(3)
C9 C14 1.524(3)
C10 H10A 0.9900
C10 H10B 0.9900
C10 C11 1.525(3)
C11 H11A 0.9900
C11 H11B 0.9900
C11 C12 1.519(3)
C12 H12A 0.9900
C12 H12B 0.9900
C12 C13 1.527(3)
C13 H13A 0.9900
C13 H13B 0.9900
C13 C14 1.517(3)
C14 H14 1.0000
C15 C16 1.494(3)
C16 C17 1.393(3)
C16 C21 1.387(3)
C17 H17 0.9500
C17 C18 1.381(3)
C18 C19 1.381(3)
C19 H19 0.9500
C19 C20 1.379(3)
C20 C21 1.380(3)
C21 H21 0.9500
O1' C14' 1.469(2)
O1' C15' 1.335(2)
O2' C15' 1.204(2)
O3' N1' 1.226(2)
O4' N1' 1.228(2)
O5' N2' 1.221(2)
O6' N2' 1.218(2)
N1' C18' 1.476(2)
N2' C20' 1.479(3)
C1' H1' 0.9500
C1' C2' 1.392(3)
C1' C6' 1.388(3)
C2' H2' 0.9500
C2' C3' 1.376(3)
C3' H3' 0.9500
C3' C4' 1.386(3)
C4' H4' 0.9500
C4' C5' 1.383(3)
C5' H5' 0.9500
C5' C6' 1.395(3)
C6' C7' 1.517(3)
C7' H7' 1.0000
C7' C8' 1.531(3)
C7' C9' 1.548(3)
C8' H8'A 0.9800
C8' H8'B 0.9800
C8' H8'C 0.9800
C9' H9' 1.0000
C9' C10' 1.534(3)
C9' C14' 1.524(3)
C10' H10C 0.9900
C10' H10D 0.9900
C10' C11' 1.526(3)
C11' H11C 0.9900
C11' H11D 0.9900
C11' C12' 1.523(3)
C12' H12C 0.9900
C12' H12D 0.9900
C12' C13' 1.530(3)
C13' H13C 0.9900
C13' H13D 0.9900
C13' C14' 1.515(3)
C14' H14' 1.0000
C15' C16' 1.496(3)
C16' C17' 1.392(3)
C16' C21' 1.389(3)
C17' H17' 0.9500
C17' C18' 1.380(3)
C18' C19' 1.378(3)
C19' H19' 0.9500
C19' C20' 1.384(3)
C20' C21' 1.376(3)
C21' H21' 0.9500

loop_
_geom_torsion_atom_site_label_1
_geom_torsion_atom_site_label_2
_geom_torsion_atom_site_label_3
_geom_torsion_atom_site_label_4
_geom_torsion
O1 C15 C16 C17 -9.7(3)
O1 C15 C16 C21 168.28(19)
O2 C15 C16 C17 172.9(2)
O2 C15 C16 C21 -9.1(3)
O3 N1 C18 C17 0.4(3)
O3 N1 C18 C19 -177.67(19)
O4 N1 C18 C17 -179.60(19)
O4 N1 C18 C19 2.4(3)
O5 N2 C20 C19 9.2(3)
O5 N2 C20 C21 -169.6(2)
O6 N2 C20 C19 -170.4(2)
O6 N2 C20 C21 10.8(3)
N1 C18 C19 C20 -179.46(19)
N2 C20 C21 C16 177.99(19)
C1 C2 C3 C4 0.4(4)
C1 C6 C7 C8 -30.8(3)
C1 C6 C7 C9 97.2(2)
C2 C1 C6 C5 1.0(3)
C2 C1 C6 C7 -176.3(2)
C2 C3 C4 C5 -0.1(4)
C3 C4 C5 C6 0.2(4)
C4 C5 C6 C1 -0.7(3)
C4 C5 C6 C7 176.8(2)
C5 C6 C7 C8 151.9(2)
C5 C6 C7 C9 -80.1(2)
C6 C1 C2 C3 -0.9(4)
C6 C7 C9 C10 -69.7(2)
C6 C7 C9 C14 165.35(16)
C7 C9 C10 C11 175.56(16)
C7 C9 C14 O1 -56.2(2)
C7 C9 C14 C13 -175.49(16)
C8 C7 C9 C10 58.2(2)
C8 C7 C9 C14 -66.8(2)
C9 C10 C11 C12 56.9(2)
C10 C9 C14 O1 176.24(17)
C10 C9 C14 C13 56.9(2)
C10 C11 C12 C13 -54.7(2)
C11 C12 C13 C14 54.6(2)
C12 C13 C14 O1 -174.46(15)
C12 C13 C14 C9 -56.6(2)
C14 O1 C15 O2 -0.6(3)
C14 O1 C15 C16 -177.88(17)
C14 C9 C10 C11 -56.9(2)
C15 O1 C14 C9 158.06(18)
C15 O1 C14 C13 -80.6(2)
C15 C16 C17 C18 176.3(2)
C15 C16 C21 C20 -175.54(19)
C16 C17 C18 N1 -178.93(19)
C16 C17 C18 C19 -1.0(3)
C17 C16 C21 C20 2.5(3)
C17 C18 C19 C20 2.6(3)
C18 C19 C20 N2 179.53(19)
C18 C19 C20 C21 -1.7(3)
C19 C20 C21 C16 -0.8(3)
C21 C16 C17 C18 -1.6(3)
O1' C15' C16' C17' 12.2(3)
O1' C15' C16' C21' -168.29(19)
O2' C15' C16' C17' -167.9(2)
O2' C15' C16' C21' 11.7(3)
O3' N1' C18' C17' 15.6(3)
O3' N1' C18' C19' -165.4(2)
O4' N1' C18' C17' -163.8(2)
O4' N1' C18' C19' 15.2(3)
O5' N2' C20' C19' -1.5(3)
O5' N2' C20' C21' 177.4(2)
O6' N2' C20' C19' 178.5(2)
O6' N2' C20' C21' -2.6(3)
N1' C18' C19' C20' 178.4(2)
N2' C20' C21' C16' -177.0(2)
C1' C2' C3' C4' 1.0(4)
C1' C6' C7' C8' -36.4(3)
C1' C6' C7' C9' 91.8(2)
C2' C1' C6' C5' 0.6(3)
C2' C1' C6' C7' -179.4(2)
C2' C3' C4' C5' -0.3(4)
C3' C4' C5' C6' -0.2(4)
C4' C5' C6' C1' 0.0(3)
C4' C5' C6' C7' -179.9(2)
C5' C6' C7' C8' 143.5(2)
C5' C6' C7' C9' -88.2(2)
C6' C1' C2' C3' -1.2(4)
C6' C7' C9' C10' -72.2(2)
C6' C7' C9' C14' 164.56(15)
C7' C9' C10' C11' 178.78(16)
C7' C9' C14' O1' -56.2(2)
C7' C9' C14' C13' -176.17(16)
C8' C7' C9' C10' 56.3(2)
C8' C7' C9' C14' -67.0(2)
C9' C10' C11' C12' 55.5(2)
C10' C9' C14' O1' 177.84(16)
C10' C9' C14' C13' 57.9(2)
C10' C11' C12' C13' -54.9(2)
C11' C12' C13' C14' 56.0(2)
C12' C13' C14' O1' -176.99(15)
C12' C13' C14' C9' -58.7(2)
C14' O1' C15' O2' -0.4(3)
C14' O1' C15' C16' 179.55(17)
C14' C9' C10' C11' -55.8(2)
C15' O1' C14' C9' 159.04(17)
C15' O1' C14' C13' -79.1(2)
C15' C16' C17' C18' -178.6(2)
C15' C16' C21' C20' 177.1(2)
C16' C17' C18' N1' -179.8(2)
C16' C17' C18' C19' 1.2(3)
C17' C16' C21' C20' -3.3(3)
C17' C18' C19' C20' -2.7(3)
C18' C19' C20' N2' 180.0(2)
C18' C19' C20' C21' 1.2(3)
C19' C20' C21' C16' 1.8(3)
C21' C16' C17' C18' 1.9(3)

loop_
_twin_individual_id
_twin_individual_mass_fraction_refined
1 0.5869(8)
2 0.4131(8)
